data_1550757
loop_
_publ_author_name
'Liu, Siyuan'
'L\'egar\'e, Marc-Andr\'e'
'Hofmann, Alexander'
'Rempel, Anna'
'Hagspiel, Stephan'
'Braunschweig, Holger'

_publ_section_title
;
 Synthesis of Unsymmetrical B2E2 and B2E3 Heterocycles by Borylene
 Insertion into Boradichalcogeniranes
;
_journal_name_full 'Chemical Science'
_journal_paper_doi 10.1039/C9SC00657E
_journal_year 2019
_chemical_formula_moiety 'C33 H42 B2 N2 Se2'
_chemical_formula_sum 'C33 H42 B2 N2 Se2'
_chemical_formula_weight 646.22
_space_group_crystal_system monoclinic
_space_group_IT_number 14
_space_group_name_Hall '-P 2yn'
_space_group_name_H-M_alt 'P 1 21/n 1'
_symmetry_space_group_name_Hall '-P 2yn'
_symmetry_space_group_name_H-M 'P 1 21/n 1'
_atom_sites_solution_hydrogens geom
_atom_sites_solution_primary iterative
_atom_sites_solution_secondary difmap
_audit_creation_method SHELXL-2016/6
_audit_update_record
;
2018-12-20 deposited with the CCDC.    2019-03-19 downloaded from the CCDC.
;
_cell_angle_alpha 90
_cell_angle_beta 90.590(2)
_cell_angle_gamma 90
_cell_formula_units_Z 4
_cell_length_a 12.9542(7)
_cell_length_b 12.1291(7)
_cell_length_c 20.4231(10)
_cell_measurement_reflns_used 7356
_cell_measurement_temperature 100(2)
_cell_measurement_theta_max 27.47
_cell_measurement_theta_min 2.30
_cell_volume 3208.8(3)
_computing_cell_refinement 'Saint+ ver. V8.38A (Bruker AXS)'
_computing_data_collection 'APEX2 ver. 2014.9 (Bruker AXS)'
_computing_data_reduction 'Saint+ ver. V8.38A (Bruker AXS)'
_computing_molecular_graphics 'ShelXLe (Huebschle et all, 2011)'
_computing_publication_material 'SHELXL-2016/6 (Sheldrick, 2016)'
_computing_structure_refinement 'SHELXL-2016/6 (Sheldrick, 2016)'
_computing_structure_solution 'SHELXT (Sheldrick, 2014)'
_diffrn_ambient_temperature 100(2)
_diffrn_detector 'CMOS area detector (Photon 100)'
_diffrn_detector_area_resol_mean 10.24
_diffrn_measured_fraction_theta_full 0.999
_diffrn_measured_fraction_theta_max 0.999
_diffrn_measurement_device_type 'Bruker D8 Quest'
_diffrn_measurement_method '\f and \w scans'
_diffrn_radiation_monochromator 'multi-layer mirror'
_diffrn_radiation_type MoK\a
_diffrn_radiation_wavelength 0.71073
_diffrn_reflns_av_R_equivalents 0.1216
_diffrn_reflns_av_unetI/netI 0.0646
_diffrn_reflns_Laue_measured_fraction_full 0.999
_diffrn_reflns_Laue_measured_fraction_max 0.999
_diffrn_reflns_limit_h_max 15
_diffrn_reflns_limit_h_min -15
_diffrn_reflns_limit_k_max 14
_diffrn_reflns_limit_k_min -14
_diffrn_reflns_limit_l_max 24
_diffrn_reflns_limit_l_min -24
_diffrn_reflns_number 43396
_diffrn_reflns_point_group_measured_fraction_full 0.999
_diffrn_reflns_point_group_measured_fraction_max 0.999
_diffrn_reflns_theta_full 25.681
_diffrn_reflns_theta_max 25.681
_diffrn_reflns_theta_min 2.501
_diffrn_source 'microfocus sealed tube (Incoatec ImS)'
_exptl_absorpt_coefficient_mu 2.328
_exptl_absorpt_correction_T_max 0.7456
_exptl_absorpt_correction_T_min 0.6010
_exptl_absorpt_correction_type multi-scan
_exptl_absorpt_process_details 'SadAbs 2016/2 (Bruker AXS)'
_exptl_crystal_colour colourless
_exptl_crystal_density_diffrn 1.338
_exptl_crystal_description plate
_exptl_crystal_F_000 1328
_exptl_crystal_size_max 0.296
_exptl_crystal_size_mid 0.134
_exptl_crystal_size_min 0.129
_refine_diff_density_max 0.587
_refine_diff_density_min -0.509
_refine_diff_density_rms 0.096
_refine_ls_extinction_method none
_refine_ls_goodness_of_fit_ref 1.018
_refine_ls_hydrogen_treatment constr
_refine_ls_matrix_type full
_refine_ls_number_parameters 363
_refine_ls_number_reflns 6084
_refine_ls_number_restraints 0
_refine_ls_restrained_S_all 1.018
_refine_ls_R_factor_all 0.0792
_refine_ls_R_factor_gt 0.0384
_refine_ls_shift/su_max 0.002
_refine_ls_shift/su_mean 0.000
_refine_ls_structure_factor_coef Fsqd
_refine_ls_weighting_details 'w=1/[\s^2^(Fo^2^)+(0.0316P)^2^+1.8880P] where P=(Fo^2^+2Fc^2^)/3'
_refine_ls_weighting_scheme calc
_refine_ls_wR_factor_gt 0.0731
_refine_ls_wR_factor_ref 0.0858
_reflns_Friedel_coverage 0.000
_reflns_number_gt 4121
_reflns_number_total 6084
_reflns_threshold_expression 'I > 2\s(I)'
_cod_data_source_file c9sc00657e2.cif
_cod_data_source_block AlHo114_a
_cod_database_code 1550757
_shelx_shelxl_version_number 2016/6
_shelx_space_group_comment
;
The symmetry employed for this shelxl refinement is uniquely defined
by the following loop, which should always be used as a source of
symmetry information in preference to the above space-group names.
They are only intended as comments.
;
_shelx_estimated_absorpt_t_min 0.546
_shelx_estimated_absorpt_t_max 0.753

loop_
_space_group_symop_operation_xyz
'x, y, z'
'-x+1/2, y+1/2, -z+1/2'
'-x, -y, -z'
'x-1/2, -y-1/2, z-1/2'

loop_
_atom_site_label
_atom_site_type_symbol
_atom_site_fract_x
_atom_site_fract_y
_atom_site_fract_z
_atom_site_U_iso_or_equiv
_atom_site_adp_type
_atom_site_occupancy
_atom_site_site_symmetry_order
_atom_site_calc_flag
_atom_site_refinement_flags_posn
_atom_site_refinement_flags_adp
Se1 Se 0.33270(3) 0.13229(3) 0.54248(2) 0.01695(10) Uani 1 1 d . .
B1 B 0.4514(3) 0.2435(3) 0.5716(2) 0.0149(9) Uani 1 1 d . .
Se2 Se 0.34915(3) 0.37930(3) 0.57413(2) 0.01733(10) Uani 1 1 d . .
B2 B 0.2524(3) 0.2657(3) 0.54961(19) 0.0161(9) Uani 1 1 d . .
C1_1 C 0.5438(3) 0.2593(3) 0.51996(18) 0.0191(8) Uani 1 1 d . .
C2_1 C 0.6131(3) 0.3568(3) 0.5414(2) 0.0272(9) Uani 1 1 d . .
H2A_1 H 0.667794 0.367573 0.509271 0.041 Uiso 1 1 calc R U
H2B_1 H 0.644069 0.340825 0.584358 0.041 Uiso 1 1 calc R U
H2C_1 H 0.571254 0.423963 0.544267 0.041 Uiso 1 1 calc R U
C3_1 C 0.6119(3) 0.1562(3) 0.51698(18) 0.0248(9) Uani 1 1 d . .
H3A_1 H 0.668029 0.168427 0.486031 0.037 Uiso 1 1 calc R U
H3B_1 H 0.570184 0.093174 0.502464 0.037 Uiso 1 1 calc R U
H3C_1 H 0.640925 0.140995 0.560548 0.037 Uiso 1 1 calc R U
C4_1 C 0.5032(3) 0.2845(3) 0.45059(17) 0.0281(10) Uani 1 1 d . .
H4A_1 H 0.561525 0.294454 0.421019 0.042 Uiso 1 1 calc R U
H4B_1 H 0.461701 0.352015 0.451397 0.042 Uiso 1 1 calc R U
H4C_1 H 0.460339 0.222953 0.435127 0.042 Uiso 1 1 calc R U
C1_2 C 0.4894(3) 0.2110(3) 0.64580(17) 0.0159(8) Uani 1 1 d . .
N1_2 N 0.5080(2) 0.2798(3) 0.69664(15) 0.0217(7) Uani 1 1 d . .
C2_2 C 0.5362(3) 0.2209(3) 0.75142(19) 0.0280(10) Uani 1 1 d . .
H2_2 H 0.552697 0.250406 0.793332 0.034 Uiso 1 1 calc R U
N2_2 N 0.5074(2) 0.1087(2) 0.66953(14) 0.0196(7) Uani 1 1 d . .
C3_2 C 0.5360(3) 0.1144(4) 0.73472(18) 0.0287(9) Uani 1 1 d . .
H3_2 H 0.552558 0.053891 0.762476 0.034 Uiso 1 1 calc R U
C4_2 C 0.5008(3) 0.4001(3) 0.6979(2) 0.0305(10) Uani 1 1 d . .
H4A_2 H 0.542680 0.428869 0.734260 0.046 Uiso 1 1 calc R U
H4B_2 H 0.428635 0.421976 0.703662 0.046 Uiso 1 1 calc R U
H4C_2 H 0.526231 0.430077 0.656494 0.046 Uiso 1 1 calc R U
C5_2 C 0.5046(3) 0.0028(3) 0.63520(17) 0.0222(9) Uani 1 1 d . .
H5A_2 H 0.470386 -0.052255 0.662591 0.033 Uiso 1 1 calc R U
H5B_2 H 0.575296 -0.021294 0.626202 0.033 Uiso 1 1 calc R U
H5C_2 H 0.466394 0.010963 0.593832 0.033 Uiso 1 1 calc R U
C1_3 C 0.1337(3) 0.2769(3) 0.53728(16) 0.0135(8) Uani 1 1 d . .
C2_3 C 0.0669(3) 0.3008(3) 0.58932(16) 0.0159(8) Uani 1 1 d . .
C3_3 C -0.0391(3) 0.3062(3) 0.57873(18) 0.0224(9) Uani 1 1 d . .
H3_3 H -0.083399 0.322761 0.614190 0.027 Uiso 1 1 calc R U
C4_3 C -0.0810(3) 0.2875(3) 0.51685(18) 0.0233(9) Uani 1 1 d . .
H4_3 H -0.153581 0.290796 0.509982 0.028 Uiso 1 1 calc R U
C5_3 C -0.0161(3) 0.2642(3) 0.46531(18) 0.0203(8) Uani 1 1 d . .
H5_3 H -0.044420 0.252299 0.422801 0.024 Uiso 1 1 calc R U
C6_3 C 0.0896(3) 0.2580(3) 0.47499(17) 0.0139(8) Uani 1 1 d . .
C7_3 C 0.1105(3) 0.3167(3) 0.65686(16) 0.0173(8) Uani 1 1 d . .
C8_3 C 0.1388(3) 0.4213(3) 0.67951(17) 0.0186(8) Uani 1 1 d . .
C9_3 C 0.1842(3) 0.4312(3) 0.74142(17) 0.0205(8) Uani 1 1 d . .
H9_3 H 0.202654 0.502384 0.757031 0.025 Uiso 1 1 calc R U
C10_3 C 0.2031(3) 0.3404(3) 0.78086(17) 0.0211(9) Uani 1 1 d . .
C11_3 C 0.1712(3) 0.2388(3) 0.75847(17) 0.0209(9) Uani 1 1 d . .
H11_3 H 0.181377 0.176169 0.785735 0.025 Uiso 1 1 calc R U
C12_3 C 0.1245(3) 0.2244(3) 0.69736(17) 0.0189(8) Uani 1 1 d . .
C13_3 C 0.1234(3) 0.5217(3) 0.63675(17) 0.0218(8) Uani 1 1 d . .
H13A_3 H 0.144914 0.587802 0.660878 0.033 Uiso 1 1 calc R U
H13B_3 H 0.050284 0.528101 0.624475 0.033 Uiso 1 1 calc R U
H13C_3 H 0.164910 0.514382 0.597149 0.033 Uiso 1 1 calc R U
C14_3 C 0.2593(3) 0.3513(3) 0.84591(17) 0.0285(10) Uani 1 1 d . .
H14A_3 H 0.246402 0.285613 0.872564 0.043 Uiso 1 1 calc R U
H14B_3 H 0.234284 0.416781 0.868929 0.043 Uiso 1 1 calc R U
H14C_3 H 0.333563 0.358482 0.838332 0.043 Uiso 1 1 calc R U
C15_3 C 0.0902(3) 0.1117(3) 0.67489(18) 0.0269(9) Uani 1 1 d . .
H15A_3 H 0.112422 0.056347 0.707056 0.040 Uiso 1 1 calc R U
H15B_3 H 0.121178 0.095110 0.632419 0.040 Uiso 1 1 calc R U
H15C_3 H 0.014843 0.110277 0.670587 0.040 Uiso 1 1 calc R U
C16_3 C 0.1567(3) 0.2354(3) 0.41689(17) 0.0160(8) Uani 1 1 d . .
C17_3 C 0.1677(3) 0.1280(3) 0.39302(16) 0.0204(8) Uani 1 1 d . .
C18_3 C 0.2261(3) 0.1114(3) 0.33721(18) 0.0284(9) Uani 1 1 d . .
H18_3 H 0.232714 0.038829 0.320309 0.034 Uiso 1 1 calc R U
C19_3 C 0.2752(3) 0.1974(4) 0.30539(18) 0.0303(10) Uani 1 1 d . .
C20_3 C 0.2660(3) 0.3020(3) 0.33086(18) 0.0256(9) Uani 1 1 d . .
H20_3 H 0.301144 0.361196 0.310315 0.031 Uiso 1 1 calc R U
C21_3 C 0.2066(3) 0.3236(3) 0.38593(17) 0.0190(8) Uani 1 1 d . .
C22_3 C 0.1188(3) 0.0325(3) 0.4273(2) 0.0315(10) Uani 1 1 d . .
H22A_3 H 0.135180 -0.035842 0.404016 0.047 Uiso 1 1 calc R U
H22B_3 H 0.043824 0.042732 0.428019 0.047 Uiso 1 1 calc R U
H22C_3 H 0.145572 0.028181 0.472282 0.047 Uiso 1 1 calc R U
C23_3 C 0.3372(4) 0.1791(4) 0.2437(2) 0.0531(15) Uani 1 1 d . .
H23A_3 H 0.317974 0.234614 0.210957 0.080 Uiso 1 1 calc R U
H23B_3 H 0.322615 0.105316 0.226316 0.080 Uiso 1 1 calc R U
H23C_3 H 0.410971 0.185387 0.254065 0.080 Uiso 1 1 calc R U
C24_3 C 0.1969(3) 0.4400(3) 0.41029(18) 0.0253(9) Uani 1 1 d . .
H24A_3 H 0.219255 0.491184 0.376126 0.038 Uiso 1 1 calc R U
H24B_3 H 0.240394 0.449662 0.449423 0.038 Uiso 1 1 calc R U
H24C_3 H 0.124789 0.455028 0.421216 0.038 Uiso 1 1 calc R U

loop_
_atom_site_aniso_label
_atom_site_aniso_U_11
_atom_site_aniso_U_22
_atom_site_aniso_U_33
_atom_site_aniso_U_23
_atom_site_aniso_U_13
_atom_site_aniso_U_12
Se1 0.01569(19) 0.01358(18) 0.0215(2) -0.00313(16) -0.00570(14) 0.00091(16)
B1 0.014(2) 0.012(2) 0.018(2) -0.0035(16) -0.0044(18) 0.0013(16)
Se2 0.01464(19) 0.01319(18) 0.0241(2) -0.00303(16) -0.00248(15) 0.00117(15)
B2 0.022(2) 0.020(2) 0.007(2) 0.0008(16) 0.0018(18) 0.0021(18)
C1_1 0.021(2) 0.0165(19) 0.020(2) 0.0010(15) 0.0021(17) 0.0038(16)
C2_1 0.020(2) 0.024(2) 0.038(2) 0.0010(18) 0.0021(18) -0.0053(17)
C3_1 0.022(2) 0.029(2) 0.024(2) -0.0020(17) 0.0063(17) 0.0066(17)
C4_1 0.029(2) 0.034(2) 0.022(2) 0.0066(18) 0.0070(18) 0.0045(19)
C1_2 0.0087(18) 0.0195(19) 0.019(2) -0.0026(16) -0.0004(15) -0.0008(15)
N1_2 0.0195(18) 0.0258(18) 0.0197(18) -0.0050(15) -0.0049(14) -0.0013(14)
C2_2 0.026(2) 0.042(3) 0.016(2) -0.0031(19) -0.0059(17) -0.0008(19)
N2_2 0.0200(17) 0.0229(18) 0.0159(16) 0.0019(13) -0.0048(13) -0.0019(14)
C3_2 0.027(2) 0.042(3) 0.017(2) 0.0056(19) -0.0078(16) -0.002(2)
C4_2 0.032(2) 0.027(2) 0.032(2) -0.0172(18) -0.0138(19) 0.0039(18)
C5_2 0.027(2) 0.017(2) 0.023(2) 0.0028(16) -0.0048(17) 0.0018(16)
C1_3 0.0166(19) 0.0102(18) 0.0138(19) 0.0039(14) -0.0013(15) -0.0002(14)
C2_3 0.019(2) 0.0134(18) 0.0153(19) 0.0017(14) 0.0024(15) 0.0003(15)
C3_3 0.019(2) 0.025(2) 0.023(2) 0.0023(16) 0.0044(17) 0.0004(17)
C4_3 0.0106(19) 0.033(2) 0.026(2) 0.0051(18) -0.0048(16) 0.0011(17)
C5_3 0.020(2) 0.023(2) 0.018(2) 0.0010(16) -0.0024(16) 0.0010(16)
C6_3 0.0148(19) 0.0125(18) 0.0143(19) 0.0004(14) -0.0021(15) 0.0014(15)
C7_3 0.015(2) 0.024(2) 0.0122(19) -0.0018(15) 0.0033(15) 0.0027(16)
C8_3 0.020(2) 0.021(2) 0.0148(19) -0.0015(15) 0.0039(15) 0.0044(16)
C9_3 0.023(2) 0.019(2) 0.020(2) -0.0048(16) 0.0010(16) 0.0024(16)
C10_3 0.021(2) 0.029(2) 0.0132(19) -0.0017(16) 0.0017(15) 0.0043(17)
C11_3 0.022(2) 0.026(2) 0.014(2) 0.0062(16) 0.0015(17) 0.0043(17)
C12_3 0.017(2) 0.022(2) 0.018(2) 0.0024(16) 0.0010(16) 0.0009(16)
C13_3 0.026(2) 0.019(2) 0.020(2) 0.0029(16) -0.0024(17) 0.0038(17)
C14_3 0.036(2) 0.032(2) 0.017(2) 0.0000(17) -0.0037(17) 0.0069(19)
C15_3 0.034(2) 0.023(2) 0.024(2) 0.0071(17) -0.0061(17) -0.0035(18)
C16_3 0.0123(19) 0.024(2) 0.0113(19) 0.0003(15) -0.0069(15) 0.0009(15)
C17_3 0.022(2) 0.023(2) 0.0160(18) -0.0037(17) -0.0080(15) 0.0062(17)
C18_3 0.030(2) 0.034(2) 0.021(2) -0.0112(18) -0.0103(17) 0.0145(19)
C19_3 0.025(2) 0.054(3) 0.012(2) -0.0016(19) -0.0003(17) 0.018(2)
C20_3 0.017(2) 0.040(3) 0.020(2) 0.0073(18) 0.0012(16) 0.0023(18)
C21_3 0.017(2) 0.027(2) 0.0127(19) 0.0023(15) -0.0047(15) 0.0023(16)
C22_3 0.038(3) 0.023(2) 0.033(2) -0.0054(18) -0.011(2) 0.0002(19)
C23_3 0.058(3) 0.080(4) 0.022(2) 0.004(2) 0.011(2) 0.034(3)
C24_3 0.030(2) 0.025(2) 0.021(2) 0.0044(17) -0.0040(17) -0.0038(18)

loop_
_atom_type_symbol
_atom_type_description
_atom_type_scat_dispersion_real
_atom_type_scat_dispersion_imag
_atom_type_scat_source
C C 0.0033 0.0016 'International Tables Vol C Tables 4.2.6.8 and 6.1.1.4'
H H 0.0000 0.0000 'International Tables Vol C Tables 4.2.6.8 and 6.1.1.4'
B B 0.0013 0.0007 'International Tables Vol C Tables 4.2.6.8 and 6.1.1.4'
N N 0.0061 0.0033 'International Tables Vol C Tables 4.2.6.8 and 6.1.1.4'
Se Se -0.0929 2.2259 'International Tables Vol C Tables 4.2.6.8 and 6.1.1.4'

loop_
_exptl_crystal_face_index_h
_exptl_crystal_face_index_k
_exptl_crystal_face_index_l
_exptl_crystal_face_perp_dist
-1.00 2.00 -2.00 0.0790
0.00 -1.00 0.00 0.0530
0.00 1.00 0.00 0.0610
1.00 -1.00 1.00 0.0440
-1.00 1.00 -1.00 0.1100
0.00 2.00 1.00 0.0590
-1.00 -2.00 -2.00 0.0970
1.00 2.00 2.00 0.0620
1.00 0.00 1.00 0.0420
-1.00 0.00 -1.00 0.1380
0.00 -1.00 -1.00 0.0670
0.00 1.00 1.00 0.0620
-2.00 1.00 1.00 0.1160
-2.00 0.00 1.00 0.1360
0.00 2.00 -5.00 0.0640
0.00 -2.00 5.00 0.0400
1.00 1.00 -1.00 0.0460
-1.00 -1.00 1.00 0.1300

loop_
_geom_angle_atom_site_label_1
_geom_angle_atom_site_label_2
_geom_angle_atom_site_label_3
_geom_angle
B2 Se1 B1 80.56(17)
C1_1 B1 C1_2 114.5(3)
C1_1 B1 Se2 113.1(2)
C1_2 B1 Se2 110.3(2)
C1_1 B1 Se1 115.6(3)
C1_2 B1 Se1 108.4(2)
Se2 B1 Se1 92.85(16)
B2 Se2 B1 80.95(16)
C1_3 B2 Se2 128.1(3)
C1_3 B2 Se1 126.3(3)
Se2 B2 Se1 105.6(2)
C3_1 C1_1 C4_1 108.5(3)
C3_1 C1_1 C2_1 107.7(3)
C4_1 C1_1 C2_1 107.6(3)
C3_1 C1_1 B1 111.1(3)
C4_1 C1_1 B1 112.1(3)
C2_1 C1_1 B1 109.7(3)
C1_1 C2_1 H2A_1 109.5
C1_1 C2_1 H2B_1 109.5
H2A_1 C2_1 H2B_1 109.5
C1_1 C2_1 H2C_1 109.5
H2A_1 C2_1 H2C_1 109.5
H2B_1 C2_1 H2C_1 109.5
C1_1 C3_1 H3A_1 109.5
C1_1 C3_1 H3B_1 109.5
H3A_1 C3_1 H3B_1 109.5
C1_1 C3_1 H3C_1 109.5
H3A_1 C3_1 H3C_1 109.5
H3B_1 C3_1 H3C_1 109.5
C1_1 C4_1 H4A_1 109.5
C1_1 C4_1 H4B_1 109.5
H4A_1 C4_1 H4B_1 109.5
C1_1 C4_1 H4C_1 109.5
H4A_1 C4_1 H4C_1 109.5
H4B_1 C4_1 H4C_1 109.5
N2_2 C1_2 N1_2 105.2(3)
N2_2 C1_2 B1 127.1(3)
N1_2 C1_2 B1 127.7(3)
C1_2 N1_2 C2_2 110.4(3)
C1_2 N1_2 C4_2 128.2(3)
C2_2 N1_2 C4_2 121.4(3)
C3_2 C2_2 N1_2 107.2(3)
C3_2 C2_2 H2_2 126.4
N1_2 C2_2 H2_2 126.4
C1_2 N2_2 C3_2 110.2(3)
C1_2 N2_2 C5_2 129.1(3)
C3_2 N2_2 C5_2 120.7(3)
C2_2 C3_2 N2_2 107.1(3)
C2_2 C3_2 H3_2 126.5
N2_2 C3_2 H3_2 126.5
N1_2 C4_2 H4A_2 109.5
N1_2 C4_2 H4B_2 109.5
H4A_2 C4_2 H4B_2 109.5
N1_2 C4_2 H4C_2 109.5
H4A_2 C4_2 H4C_2 109.5
H4B_2 C4_2 H4C_2 109.5
N2_2 C5_2 H5A_2 109.5
N2_2 C5_2 H5B_2 109.5
H5A_2 C5_2 H5B_2 109.5
N2_2 C5_2 H5C_2 109.5
H5A_2 C5_2 H5C_2 109.5
H5B_2 C5_2 H5C_2 109.5
C2_3 C1_3 C6_3 117.9(3)
C2_3 C1_3 B2 120.5(3)
C6_3 C1_3 B2 121.5(3)
C3_3 C2_3 C1_3 120.4(3)
C3_3 C2_3 C7_3 120.0(3)
C1_3 C2_3 C7_3 119.6(3)
C4_3 C3_3 C2_3 120.7(3)
C4_3 C3_3 H3_3 119.7
C2_3 C3_3 H3_3 119.7
C5_3 C4_3 C3_3 119.4(4)
C5_3 C4_3 H4_3 120.3
C3_3 C4_3 H4_3 120.3
C6_3 C5_3 C4_3 120.7(4)
C6_3 C5_3 H5_3 119.6
C4_3 C5_3 H5_3 119.6
C5_3 C6_3 C1_3 120.9(3)
C5_3 C6_3 C16_3 118.5(3)
C1_3 C6_3 C16_3 120.6(3)
C8_3 C7_3 C12_3 119.8(3)
C8_3 C7_3 C2_3 121.1(3)
C12_3 C7_3 C2_3 119.1(3)
C9_3 C8_3 C7_3 119.0(3)
C9_3 C8_3 C13_3 120.5(3)
C7_3 C8_3 C13_3 120.5(3)
C10_3 C9_3 C8_3 122.0(3)
C10_3 C9_3 H9_3 119.0
C8_3 C9_3 H9_3 119.0
C11_3 C10_3 C9_3 117.9(3)
C11_3 C10_3 C14_3 120.6(3)
C9_3 C10_3 C14_3 121.4(3)
C10_3 C11_3 C12_3 122.4(3)
C10_3 C11_3 H11_3 118.8
C12_3 C11_3 H11_3 118.8
C11_3 C12_3 C7_3 118.7(3)
C11_3 C12_3 C15_3 120.7(3)
C7_3 C12_3 C15_3 120.5(3)
C8_3 C13_3 H13A_3 109.5
C8_3 C13_3 H13B_3 109.5
H13A_3 C13_3 H13B_3 109.5
C8_3 C13_3 H13C_3 109.5
H13A_3 C13_3 H13C_3 109.5
H13B_3 C13_3 H13C_3 109.5
C10_3 C14_3 H14A_3 109.5
C10_3 C14_3 H14B_3 109.5
H14A_3 C14_3 H14B_3 109.5
C10_3 C14_3 H14C_3 109.5
H14A_3 C14_3 H14C_3 109.5
H14B_3 C14_3 H14C_3 109.5
C12_3 C15_3 H15A_3 109.5
C12_3 C15_3 H15B_3 109.5
H15A_3 C15_3 H15B_3 109.5
C12_3 C15_3 H15C_3 109.5
H15A_3 C15_3 H15C_3 109.5
H15B_3 C15_3 H15C_3 109.5
C17_3 C16_3 C21_3 120.2(3)
C17_3 C16_3 C6_3 120.4(3)
C21_3 C16_3 C6_3 119.3(3)
C18_3 C17_3 C16_3 118.6(4)
C18_3 C17_3 C22_3 120.6(3)
C16_3 C17_3 C22_3 120.8(3)
C19_3 C18_3 C17_3 122.2(4)
C19_3 C18_3 H18_3 118.9
C17_3 C18_3 H18_3 118.9
C20_3 C19_3 C18_3 118.3(3)
C20_3 C19_3 C23_3 119.8(4)
C18_3 C19_3 C23_3 121.9(4)
C19_3 C20_3 C21_3 121.9(4)
C19_3 C20_3 H20_3 119.1
C21_3 C20_3 H20_3 119.1
C20_3 C21_3 C16_3 118.8(3)
C20_3 C21_3 C24_3 119.5(3)
C16_3 C21_3 C24_3 121.8(3)
C17_3 C22_3 H22A_3 109.5
C17_3 C22_3 H22B_3 109.5
H22A_3 C22_3 H22B_3 109.5
C17_3 C22_3 H22C_3 109.5
H22A_3 C22_3 H22C_3 109.5
H22B_3 C22_3 H22C_3 109.5
C19_3 C23_3 H23A_3 109.5
C19_3 C23_3 H23B_3 109.5
H23A_3 C23_3 H23B_3 109.5
C19_3 C23_3 H23C_3 109.5
H23A_3 C23_3 H23C_3 109.5
H23B_3 C23_3 H23C_3 109.5
C21_3 C24_3 H24A_3 109.5
C21_3 C24_3 H24B_3 109.5
H24A_3 C24_3 H24B_3 109.5
C21_3 C24_3 H24C_3 109.5
H24A_3 C24_3 H24C_3 109.5
H24B_3 C24_3 H24C_3 109.5

loop_
_geom_bond_atom_site_label_1
_geom_bond_atom_site_label_2
_geom_bond_distance
Se1 B2 1.930(4)
Se1 B1 2.126(4)
B1 C1_1 1.615(5)
B1 C1_2 1.637(5)
B1 Se2 2.114(4)
Se2 B2 1.926(4)
B2 C1_3 1.560(5)
C1_1 C3_1 1.531(5)
C1_1 C4_1 1.537(5)
C1_1 C2_1 1.545(5)
C2_1 H2A_1 0.9800
C2_1 H2B_1 0.9800
C2_1 H2C_1 0.9800
C3_1 H3A_1 0.9800
C3_1 H3B_1 0.9800
C3_1 H3C_1 0.9800
C4_1 H4A_1 0.9800
C4_1 H4B_1 0.9800
C4_1 H4C_1 0.9800
C1_2 N2_2 1.351(4)
C1_2 N1_2 1.352(4)
N1_2 C2_2 1.373(5)
N1_2 C4_2 1.463(5)
C2_2 C3_2 1.337(6)
C2_2 H2_2 0.9500
N2_2 C3_2 1.380(4)
N2_2 C5_2 1.464(4)
C3_2 H3_2 0.9500
C4_2 H4A_2 0.9800
C4_2 H4B_2 0.9800
C4_2 H4C_2 0.9800
C5_2 H5A_2 0.9800
C5_2 H5B_2 0.9800
C5_2 H5C_2 0.9800
C1_3 C2_3 1.408(5)
C1_3 C6_3 1.408(5)
C2_3 C3_3 1.390(5)
C2_3 C7_3 1.497(5)
C3_3 C4_3 1.389(5)
C3_3 H3_3 0.9500
C4_3 C5_3 1.383(5)
C4_3 H4_3 0.9500
C5_3 C6_3 1.383(5)
C5_3 H5_3 0.9500
C6_3 C16_3 1.503(5)
C7_3 C8_3 1.398(5)
C7_3 C12_3 1.403(5)
C8_3 C9_3 1.394(5)
C8_3 C13_3 1.511(5)
C9_3 C10_3 1.385(5)
C9_3 H9_3 0.9500
C10_3 C11_3 1.377(5)
C10_3 C14_3 1.514(5)
C11_3 C12_3 1.392(5)
C11_3 H11_3 0.9500
C12_3 C15_3 1.507(5)
C13_3 H13A_3 0.9800
C13_3 H13B_3 0.9800
C13_3 H13C_3 0.9800
C14_3 H14A_3 0.9800
C14_3 H14B_3 0.9800
C14_3 H14C_3 0.9800
C15_3 H15A_3 0.9800
C15_3 H15B_3 0.9800
C15_3 H15C_3 0.9800
C16_3 C17_3 1.400(5)
C16_3 C21_3 1.404(5)
C17_3 C18_3 1.390(5)
C17_3 C22_3 1.496(5)
C18_3 C19_3 1.386(6)
C18_3 H18_3 0.9500
C19_3 C20_3 1.377(6)
C19_3 C23_3 1.517(5)
C20_3 C21_3 1.394(5)
C20_3 H20_3 0.9500
C21_3 C24_3 1.502(5)
C22_3 H22A_3 0.9800
C22_3 H22B_3 0.9800
C22_3 H22C_3 0.9800
C23_3 H23A_3 0.9800
C23_3 H23B_3 0.9800
C23_3 H23C_3 0.9800
C24_3 H24A_3 0.9800
C24_3 H24B_3 0.9800
C24_3 H24C_3 0.9800

loop_
_geom_torsion_atom_site_label_1
_geom_torsion_atom_site_label_2
_geom_torsion_atom_site_label_3
_geom_torsion_atom_site_label_4
_geom_torsion
C1_2 B1 C1_1 C3_1 55.8(4)
Se2 B1 C1_1 C3_1 -176.6(3)
Se1 B1 C1_1 C3_1 -71.3(4)
C1_2 B1 C1_1 C4_1 177.4(3)
Se2 B1 C1_1 C4_1 -55.0(4)
Se1 B1 C1_1 C4_1 50.3(4)
C1_2 B1 C1_1 C2_1 -63.2(4)
Se2 B1 C1_1 C2_1 64.4(3)
Se1 B1 C1_1 C2_1 169.7(2)
C1_1 B1 C1_2 N2_2 -87.4(4)
Se2 B1 C1_2 N2_2 143.6(3)
Se1 B1 C1_2 N2_2 43.3(4)
C1_1 B1 C1_2 N1_2 93.7(4)
Se2 B1 C1_2 N1_2 -35.3(4)
Se1 B1 C1_2 N1_2 -135.6(3)
N2_2 C1_2 N1_2 C2_2 -0.6(4)
B1 C1_2 N1_2 C2_2 178.5(3)
N2_2 C1_2 N1_2 C4_2 179.7(3)
B1 C1_2 N1_2 C4_2 -1.2(6)
C1_2 N1_2 C2_2 C3_2 0.5(5)
C4_2 N1_2 C2_2 C3_2 -179.8(3)
N1_2 C1_2 N2_2 C3_2 0.5(4)
B1 C1_2 N2_2 C3_2 -178.6(3)
N1_2 C1_2 N2_2 C5_2 -176.4(3)
B1 C1_2 N2_2 C5_2 4.5(6)
N1_2 C2_2 C3_2 N2_2 -0.1(4)
C1_2 N2_2 C3_2 C2_2 -0.2(4)
C5_2 N2_2 C3_2 C2_2 177.0(3)
Se2 B2 C1_3 C2_3 -68.0(4)
Se1 B2 C1_3 C2_3 112.5(3)
Se2 B2 C1_3 C6_3 115.3(3)
Se1 B2 C1_3 C6_3 -64.3(4)
C6_3 C1_3 C2_3 C3_3 -0.4(5)
B2 C1_3 C2_3 C3_3 -177.3(3)
C6_3 C1_3 C2_3 C7_3 177.5(3)
B2 C1_3 C2_3 C7_3 0.6(5)
C1_3 C2_3 C3_3 C4_3 0.3(5)
C7_3 C2_3 C3_3 C4_3 -177.6(3)
C2_3 C3_3 C4_3 C5_3 -0.5(6)
C3_3 C4_3 C5_3 C6_3 0.8(6)
C4_3 C5_3 C6_3 C1_3 -0.9(5)
C4_3 C5_3 C6_3 C16_3 -178.4(3)
C2_3 C1_3 C6_3 C5_3 0.7(5)
B2 C1_3 C6_3 C5_3 177.6(3)
C2_3 C1_3 C6_3 C16_3 178.2(3)
B2 C1_3 C6_3 C16_3 -5.0(5)
C3_3 C2_3 C7_3 C8_3 -90.5(4)
C1_3 C2_3 C7_3 C8_3 91.6(4)
C3_3 C2_3 C7_3 C12_3 90.7(4)
C1_3 C2_3 C7_3 C12_3 -87.2(4)
C12_3 C7_3 C8_3 C9_3 2.2(5)
C2_3 C7_3 C8_3 C9_3 -176.5(3)
C12_3 C7_3 C8_3 C13_3 -179.5(3)
C2_3 C7_3 C8_3 C13_3 1.7(5)
C7_3 C8_3 C9_3 C10_3 0.8(5)
C13_3 C8_3 C9_3 C10_3 -177.5(3)
C8_3 C9_3 C10_3 C11_3 -3.0(5)
C8_3 C9_3 C10_3 C14_3 175.5(3)
C9_3 C10_3 C11_3 C12_3 2.3(5)
C14_3 C10_3 C11_3 C12_3 -176.3(3)
C10_3 C11_3 C12_3 C7_3 0.6(5)
C10_3 C11_3 C12_3 C15_3 -179.7(3)
C8_3 C7_3 C12_3 C11_3 -2.9(5)
C2_3 C7_3 C12_3 C11_3 175.9(3)
C8_3 C7_3 C12_3 C15_3 177.4(3)
C2_3 C7_3 C12_3 C15_3 -3.8(5)
C5_3 C6_3 C16_3 C17_3 -79.6(4)
C1_3 C6_3 C16_3 C17_3 102.9(4)
C5_3 C6_3 C16_3 C21_3 99.1(4)
C1_3 C6_3 C16_3 C21_3 -78.4(4)
C21_3 C16_3 C17_3 C18_3 -1.9(5)
C6_3 C16_3 C17_3 C18_3 176.7(3)
C21_3 C16_3 C17_3 C22_3 177.2(3)
C6_3 C16_3 C17_3 C22_3 -4.1(5)
C16_3 C17_3 C18_3 C19_3 1.2(5)
C22_3 C17_3 C18_3 C19_3 -177.9(4)
C17_3 C18_3 C19_3 C20_3 0.8(6)
C17_3 C18_3 C19_3 C23_3 -178.8(4)
C18_3 C19_3 C20_3 C21_3 -2.1(6)
C23_3 C19_3 C20_3 C21_3 177.5(4)
C19_3 C20_3 C21_3 C16_3 1.4(6)
C19_3 C20_3 C21_3 C24_3 -178.2(4)
C17_3 C16_3 C21_3 C20_3 0.7(5)
C6_3 C16_3 C21_3 C20_3 -178.0(3)
C17_3 C16_3 C21_3 C24_3 -179.8(3)
C6_3 C16_3 C21_3 C24_3 1.5(5)
